data_1517291
loop_
_publ_author_name
'Jennifer, Samson Jegan'
'Muthiah, Packianathan Thomas'

_publ_section_title
;
 Synthesis, crystal structures and supramolecular architectures of square
 pyramidal Cu(II) complexes containing aromatic chelating N,N'-donor
 ligands
;
_journal_issue 1
_journal_name_full 'Chemistry Central Journal'
_journal_page_first 42
_journal_paper_doi 10.1186/1752-153X-8-42
_journal_volume 8
_journal_year 2014
_chemical_formula_moiety 'C17 H12 Cl Cu N3 O8 S, H2 O '
_chemical_formula_sum 'C17 H14 Cl Cu N3 O9 S'
_chemical_formula_weight 535.38
_chemical_name_systematic
;
 ?
;
_space_group_IT_number 2
_symmetry_cell_setting triclinic
_symmetry_space_group_name_Hall '-P 1'
_symmetry_space_group_name_H-M 'P -1'
_atom_sites_solution_hydrogens geom
_atom_sites_solution_primary direct
_atom_sites_solution_secondary difmap
_audit_creation_method SHELXL-97
_cell_angle_alpha 95.336(2)
_cell_angle_beta 96.851(2)
_cell_angle_gamma 107.630(2)
_cell_formula_units_Z 2
_cell_length_a 8.6712(3)
_cell_length_b 10.3617(4)
_cell_length_c 12.2860(4)
_cell_measurement_reflns_used 3540
_cell_measurement_temperature 296(2)
_cell_measurement_theta_max 24.8
_cell_measurement_theta_min 1.7
_cell_volume 1034.75(7)
_computing_cell_refinement 'SAINT (Bruker, 2008)'
_computing_data_collection 'APEX2 (Bruker, 2008)'
_computing_data_reduction SAINT
_computing_molecular_graphics 'PLATON (Spek, 2009)'
_computing_publication_material PLATON
_computing_structure_refinement 'SHELXL97 (Sheldrick, 2008)'
_computing_structure_solution 'SHELXS97 (Sheldrick, 2008)'
_diffrn_ambient_temperature 296(2)
_diffrn_measured_fraction_theta_full 0.993
_diffrn_measured_fraction_theta_max 0.993
_diffrn_measurement_device_type 'Bruker SMART APEXII CCD area-detector'
_diffrn_measurement_method '\f and \w scans'
_diffrn_radiation_monochromator graphite
_diffrn_radiation_source 'fine-focus sealed tube'
_diffrn_radiation_type MoK\a
_diffrn_radiation_wavelength 0.71073
_diffrn_reflns_av_R_equivalents 0.0322
_diffrn_reflns_av_sigmaI/netI 0.0272
_diffrn_reflns_limit_h_max 10
_diffrn_reflns_limit_h_min -10
_diffrn_reflns_limit_k_max 12
_diffrn_reflns_limit_k_min -12
_diffrn_reflns_limit_l_max 14
_diffrn_reflns_limit_l_min -14
_diffrn_reflns_number 18428
_diffrn_reflns_theta_full 24.79
_diffrn_reflns_theta_max 24.79
_diffrn_reflns_theta_min 1.69
_exptl_absorpt_coefficient_mu 1.342
_exptl_absorpt_correction_T_max 0.9608
_exptl_absorpt_correction_T_min 0.9421
_exptl_absorpt_correction_type multi-scan
_exptl_absorpt_process_details '(SADABS; Bruker, 2008)'
_exptl_crystal_colour green
_exptl_crystal_density_diffrn 1.718
_exptl_crystal_density_method 'not measured'
_exptl_crystal_description plate
_exptl_crystal_F_000 542.0
_exptl_crystal_size_max 0.09
_exptl_crystal_size_mid 0.08
_exptl_crystal_size_min 0.06
_refine_diff_density_max 0.357
_refine_diff_density_min -0.231
_refine_diff_density_rms 0.052
_refine_ls_extinction_method none
_refine_ls_goodness_of_fit_ref 1.040
_refine_ls_hydrogen_treatment mixed
_refine_ls_matrix_type full
_refine_ls_number_parameters 307
_refine_ls_number_reflns 3540
_refine_ls_number_restraints 0
_refine_ls_restrained_S_all 1.040
_refine_ls_R_factor_all 0.0427
_refine_ls_R_factor_gt 0.0331
_refine_ls_shift/su_max 0.000
_refine_ls_shift/su_mean 0.000
_refine_ls_structure_factor_coef Fsqd
_refine_ls_weighting_details 'calc w=1/[\s^2^(Fo^2^)+(0.0468P)^2^+0.4213P] where P=(Fo^2^+2Fc^2^)/3'
_refine_ls_weighting_scheme calc
_refine_ls_wR_factor_gt 0.0837
_refine_ls_wR_factor_ref 0.0885
_reflns_number_gt 2974
_reflns_number_total 3540
_reflns_threshold_expression >2sigma(I)
_cod_data_source_file 2000794408128511_add3.cif
_cod_data_source_block shelxl
_cod_original_cell_volume 1034.75(6)
_cod_original_sg_symbol_H-M P-1
_cod_original_formula_sum 'C17 H14 Cl Cu N3 O9 S '
_cod_database_code 1517291

loop_
_symmetry_equiv_pos_as_xyz
'x, y, z'
'-x, -y, -z'

loop_
_atom_site_label
_atom_site_type_symbol
_atom_site_fract_x
_atom_site_fract_y
_atom_site_fract_z
_atom_site_U_iso_or_equiv
_atom_site_adp_type
_atom_site_occupancy
_atom_site_symmetry_multiplicity
_atom_site_calc_flag
_atom_site_refinement_flags
Cu1 Cu 0.20697(3) 0.24511(4) 0.73366(2) 0.04243(14) Uani 1 1 d .
S1 S 0.79149(9) 0.44428(8) 0.81828(6) 0.0517(2) Uani 1 1 d .
Cl1 Cl 1.15297(11) 0.54800(11) 0.87495(11) 0.0943(4) Uani 1 1 d .
C15 C -0.1632(3) 0.1381(3) 0.6791(2) 0.0451(7) Uani 1 1 d .
H15 H -0.1528 0.1471 0.6055 0.054 Uiso 1 1 calc R
C10 C 0.1019(3) 0.2000(3) 0.9391(2) 0.0353(6) Uani 1 1 d .
C9 C 0.0949(3) 0.1897(3) 1.0504(2) 0.0365(6) Uani 1 1 d .
C6 C 0.3839(3) 0.2830(3) 0.9679(2) 0.0492(7) Uani 1 1 d .
H6 H 0.4824 0.3148 0.9409 0.059 Uiso 1 1 calc R
C11 C -0.0450(3) 0.1605(3) 0.8608(2) 0.0352(6) Uani 1 1 d .
C12 C -0.1965(3) 0.1112(3) 0.8966(2) 0.0380(6) Uani 1 1 d .
C13 C -0.2010(3) 0.1026(3) 1.0110(2) 0.0434(7) Uani 1 1 d .
H13 H -0.3015 0.0710 1.0355 0.052 Uiso 1 1 calc R
C16 C -0.3178(3) 0.0886(3) 0.7057(2) 0.0467(7) Uani 1 1 d .
H16 H -0.4089 0.0648 0.6507 0.056 Uiso 1 1 calc R
C8 C 0.2470(3) 0.2298(3) 1.1232(2) 0.0426(6) Uani 1 1 d .
C1 C 0.5173(3) 0.3738(3) 0.6575(2) 0.0468(7) Uani 1 1 d .
C2 C 0.6968(3) 0.4350(3) 0.6855(2) 0.0464(7) Uani 1 1 d .
C14 C -0.0608(3) 0.1399(3) 1.0850(2) 0.0435(7) Uani 1 1 d .
H14 H -0.0665 0.1329 1.1594 0.052 Uiso 1 1 calc R
C17 C -0.3377(3) 0.0743(3) 0.8137(2) 0.0425(6) Uani 1 1 d .
C3 C 0.8090(4) 0.4847(3) 0.6186(3) 0.0600(9) Uani 1 1 d .
H3 H 0.7807 0.4875 0.5437 0.072 Uiso 1 1 calc R
C7 C 0.3888(3) 0.2761(3) 1.0799(2) 0.0489(7) Uani 1 1 d .
H7 H 0.4892 0.3030 1.1262 0.059 Uiso 1 1 calc R
C5 C 0.9789(4) 0.5131(3) 0.7792(3) 0.0624(9) Uani 1 1 d .
C4 C 0.9700(4) 0.5308(4) 0.6729(4) 0.0763(11) Uani 1 1 d .
H4 H 1.0604 0.5693 0.6391 0.092 Uiso 1 1 calc R
N2 N 0.2446(2) 0.2462(2) 0.89666(17) 0.0401(5) Uani 1 1 d .
N1 N -0.0269(2) 0.1739(2) 0.75380(17) 0.0402(5) Uani 1 1 d .
O1 O 0.4396(2) 0.3413(2) 0.73728(15) 0.0518(5) Uani 1 1 d .
O3 O 0.2399(3) 0.2183(2) 1.22957(15) 0.0546(5) Uani 1 1 d .
O2 O 0.4548(2) 0.3564(3) 0.55819(16) 0.0683(7) Uani 1 1 d .
O4 O -0.4824(2) 0.0275(3) 0.84763(18) 0.0607(6) Uani 1 1 d .
O1W O 0.1522(3) 0.2673(3) 0.57857(17) 0.0570(6) Uani 1 1 d .
O6 O 0.2654(2) 0.0332(2) 0.70787(18) 0.0610(6) Uani 1 1 d .
O2W O 0.5307(3) 0.3027(3) 0.35151(19) 0.0748(8) Uani 1 1 d .
N3 N 0.1872(3) -0.0627(3) 0.6321(2) 0.0514(6) Uani 1 1 d .
O7 O 0.0543(3) -0.0635(3) 0.5866(2) 0.0835(8) Uani 1 1 d .
O8 O 0.2451(4) -0.1510(3) 0.6036(2) 0.1023(10) Uani 1 1 d .
H1W H 0.230(6) 0.284(5) 0.554(4) 0.123 Uiso 1 1 d .
H3W H 0.516(6) 0.322(5) 0.408(4) 0.123 Uiso 1 1 d .
H2W H 0.092(6) 0.201(5) 0.534(4) 0.123 Uiso 1 1 d .
H4W H 0.573(6) 0.241(5) 0.360(4) 0.123 Uiso 1 1 d .
H4A H -0.543(6) 0.023(5) 0.801(4) 0.123 Uiso 1 1 d .
H5A H 0.347(6) 0.245(5) 1.272(4) 0.123 Uiso 1 1 d .

loop_
_atom_site_aniso_label
_atom_site_aniso_U_11
_atom_site_aniso_U_22
_atom_site_aniso_U_33
_atom_site_aniso_U_23
_atom_site_aniso_U_13
_atom_site_aniso_U_12
Cu1 0.03031(19) 0.0628(3) 0.03047(19) 0.00693(15) 0.00296(13) 0.00991(15)
S1 0.0422(4) 0.0546(5) 0.0521(4) 0.0048(4) 0.0007(3) 0.0093(3)
Cl1 0.0451(5) 0.0805(7) 0.1409(10) 0.0006(6) -0.0210(5) 0.0136(4)
C15 0.0383(14) 0.0645(19) 0.0319(14) 0.0055(13) 0.0020(11) 0.0170(13)
C10 0.0325(13) 0.0400(15) 0.0327(13) 0.0035(11) 0.0017(10) 0.0123(11)
C9 0.0403(14) 0.0383(15) 0.0312(13) 0.0020(11) 0.0041(11) 0.0145(11)
C6 0.0322(14) 0.071(2) 0.0392(15) 0.0036(14) -0.0003(11) 0.0123(13)
C11 0.0320(13) 0.0389(15) 0.0353(14) 0.0042(11) 0.0040(10) 0.0128(11)
C12 0.0349(13) 0.0392(15) 0.0400(14) 0.0065(12) 0.0042(11) 0.0121(11)
C13 0.0372(14) 0.0517(18) 0.0430(15) 0.0121(13) 0.0123(12) 0.0126(12)
C16 0.0321(14) 0.0620(19) 0.0416(15) 0.0041(14) -0.0048(11) 0.0134(13)
C8 0.0486(16) 0.0470(17) 0.0320(14) 0.0011(12) -0.0010(12) 0.0190(13)
C1 0.0418(15) 0.0534(18) 0.0414(16) 0.0094(13) 0.0071(13) 0.0087(13)
C2 0.0412(15) 0.0486(18) 0.0449(16) 0.0058(13) 0.0069(12) 0.0078(13)
C14 0.0460(15) 0.0521(18) 0.0345(14) 0.0103(12) 0.0100(12) 0.0158(13)
C17 0.0322(13) 0.0491(17) 0.0456(16) 0.0076(13) 0.0044(11) 0.0123(12)
C3 0.0477(17) 0.071(2) 0.0541(18) 0.0141(16) 0.0175(14) 0.0026(15)
C7 0.0364(14) 0.067(2) 0.0379(15) 0.0004(13) -0.0042(11) 0.0144(14)
C5 0.0390(16) 0.0470(19) 0.093(3) -0.0005(18) 0.0004(16) 0.0087(14)
C4 0.0459(19) 0.080(3) 0.096(3) 0.014(2) 0.0275(19) 0.0031(17)
N2 0.0317(11) 0.0526(14) 0.0326(11) 0.0029(10) 0.0029(9) 0.0099(10)
N1 0.0337(11) 0.0562(15) 0.0294(11) 0.0043(10) 0.0015(9) 0.0143(10)
O1 0.0346(10) 0.0751(15) 0.0360(10) 0.0093(10) 0.0048(8) 0.0031(9)
O3 0.0555(12) 0.0768(16) 0.0298(10) 0.0061(10) 0.0019(9) 0.0204(11)
O2 0.0455(12) 0.109(2) 0.0362(11) 0.0126(11) 0.0050(9) 0.0040(12)
O4 0.0298(10) 0.0928(17) 0.0559(13) 0.0184(12) 0.0059(9) 0.0121(11)
O1W 0.0401(11) 0.0850(17) 0.0385(11) 0.0126(11) 0.0026(9) 0.0090(11)
O6 0.0451(11) 0.0729(15) 0.0579(13) -0.0078(11) -0.0112(10) 0.0205(11)
O2W 0.0693(16) 0.115(2) 0.0413(12) -0.0006(14) -0.0035(11) 0.0392(15)
N3 0.0439(14) 0.0682(18) 0.0420(14) 0.0061(13) 0.0031(11) 0.0193(13)
O7 0.0586(15) 0.111(2) 0.0705(16) -0.0185(14) -0.0239(12) 0.0330(14)
O8 0.111(2) 0.107(2) 0.095(2) -0.0241(17) -0.0233(17) 0.069(2)

loop_
_atom_type_symbol
_atom_type_description
_atom_type_scat_dispersion_real
_atom_type_scat_dispersion_imag
_atom_type_scat_source
C C 0.0033 0.0016 'International Tables Vol C Tables 4.2.6.8 and 6.1.1.4'
H H 0.0000 0.0000 'International Tables Vol C Tables 4.2.6.8 and 6.1.1.4'
N N 0.0061 0.0033 'International Tables Vol C Tables 4.2.6.8 and 6.1.1.4'
O O 0.0106 0.0060 'International Tables Vol C Tables 4.2.6.8 and 6.1.1.4'
S S 0.1246 0.1234 'International Tables Vol C Tables 4.2.6.8 and 6.1.1.4'
Cl Cl 0.1484 0.1585 'International Tables Vol C Tables 4.2.6.8 and 6.1.1.4'
Cu Cu 0.3201 1.2651 'International Tables Vol C Tables 4.2.6.8 and 6.1.1.4'

loop_
_geom_angle_atom_site_label_1
_geom_angle_atom_site_label_2
_geom_angle_atom_site_label_3
_geom_angle
O1 Cu1 O1W 92.61(8)
O1 Cu1 N2 90.24(8)
O1W Cu1 N2 170.36(10)
O1 Cu1 N1 169.15(9)
O1W Cu1 N1 93.31(9)
N2 Cu1 N1 82.50(8)
O1 Cu1 O6 88.53(8)
O1W Cu1 O6 99.53(9)
N2 Cu1 O6 89.73(8)
N1 Cu1 O6 99.44(9)
C5 S1 C2 90.44(16)
N1 C15 C16 123.2(2)
N2 C10 C9 124.0(2)
N2 C10 C11 115.7(2)
C9 C10 C11 120.3(2)
C10 C9 C14 119.0(2)
C10 C9 C8 117.0(2)
C14 C9 C8 124.0(2)
N2 C6 C7 123.0(2)
N1 C11 C12 123.9(2)
N1 C11 C10 116.4(2)
C12 C11 C10 119.7(2)
C11 C12 C13 119.1(2)
C11 C12 C17 116.5(2)
C13 C12 C17 124.4(2)
C14 C13 C12 120.9(2)
C15 C16 C17 119.9(2)
O3 C8 C7 124.6(2)
O3 C8 C9 116.8(2)
C7 C8 C9 118.5(2)
O2 C1 O1 125.5(3)
O2 C1 C2 117.9(2)
O1 C1 C2 116.6(2)
C3 C2 C1 129.3(3)
C3 C2 S1 110.7(2)
C1 C2 S1 119.9(2)
C13 C14 C9 121.0(2)
O4 C17 C16 124.3(2)
O4 C17 C12 116.6(2)
C16 C17 C12 119.1(2)
C2 C3 C4 113.7(3)
C8 C7 C6 120.5(2)
C4 C5 S1 113.3(2)
C4 C5 Cl1 127.4(3)
S1 C5 Cl1 119.2(2)
C5 C4 C3 111.8(3)
C6 N2 C10 117.0(2)
C6 N2 Cu1 130.29(18)
C10 N2 Cu1 112.68(16)
C15 N1 C11 117.4(2)
C15 N1 Cu1 129.94(18)
C11 N1 Cu1 112.67(16)
C1 O1 Cu1 129.13(18)
N3 O6 Cu1 123.01(17)
O8 N3 O7 120.8(3)
O8 N3 O6 120.4(3)
O7 N3 O6 118.8(3)

loop_
_geom_bond_atom_site_label_1
_geom_bond_atom_site_label_2
_geom_bond_distance
Cu1 O1 1.9538(18)
Cu1 O1W 1.960(2)
Cu1 N2 1.989(2)
Cu1 N1 1.991(2)
Cu1 O6 2.400(2)
S1 C5 1.711(3)
S1 C2 1.717(3)
Cl1 C5 1.720(3)
C15 N1 1.338(3)
C15 C16 1.373(4)
C10 N2 1.368(3)
C10 C9 1.389(3)
C10 C11 1.426(3)
C9 C14 1.423(4)
C9 C8 1.425(4)
C6 N2 1.333(3)
C6 C7 1.381(4)
C11 N1 1.357(3)
C11 C12 1.397(3)
C12 C13 1.421(4)
C12 C17 1.424(4)
C13 C14 1.357(4)
C16 C17 1.374(4)
C8 O3 1.330(3)
C8 C7 1.368(4)
C1 O2 1.248(3)
C1 O1 1.269(3)
C1 C2 1.475(4)
C2 C3 1.361(4)
C17 O4 1.333(3)
C3 C4 1.392(5)
C5 C4 1.331(5)
O6 N3 1.258(3)
N3 O8 1.214(3)
N3 O7 1.217(3)
